data_7063840
loop_
_publ_author_name
'Beau, Maxime'
'Jeon, Ie-Rang'
'Jeannin, Olivier'
'Guizouarn, Thierry'
'Fourmigu\'e, Marc'

_publ_section_title
;
 Activation of chalcogen bonding in tetrathiafulvalene derivatives with
 Se/S differentiation
;
_journal_issue 26
_journal_name_full 'New Journal of Chemistry'
_journal_page_first 11501
_journal_page_last 11508
_journal_paper_doi 10.1039/D5NJ01745A
_journal_volume 49
_journal_year 2025
_chemical_formula_moiety 'C5 H6 S3 Se'
_chemical_formula_sum 'C5 H6 S3 Se'
_chemical_formula_weight 241.24
_chemical_melting_point 372.0(10)
_chemical_name_common (MeSe)2(MeS)2TTF
_chemical_name_systematic 4,5-bis(methylseleno)-4',5'-bis(methylthio)-tetrathiafulvalene
_space_group_IT_number 14
_space_group_name_Hall '-P 2ybc'
_space_group_name_H-M_alt 'P 1 21/c 1'
_symmetry_cell_setting monoclinic
_symmetry_Int_Tables_number 14
_symmetry_space_group_name_Hall '-P 2ybc'
_symmetry_space_group_name_H-M 'P 1 21/c 1'
_atom_sites_solution_hydrogens geom
_atom_sites_solution_primary 'direct - structure invariant direct methods'
_atom_sites_solution_secondary 'direct - structure invariant direct methods'
_audit_conform_dict_location ftp://ftp.iucr.org/pub/cif_core.dic
_audit_conform_dict_name cif_core.dic
_audit_conform_dict_version 2.4.3
_audit_creation_date 2019-02-27T15:18:13-00:00
_audit_creation_method 'WinGX routine CIF_UPDATE'
_audit_update_record
;
2025-04-22 deposited with the CCDC.	2025-05-30 downloaded from the CCDC.
;
_cell_angle_alpha 90
_cell_angle_beta 90.668(4)
_cell_angle_gamma 90
_cell_formula_units_Z 4
_cell_length_a 5.2291(6)
_cell_length_b 20.848(3)
_cell_length_c 7.6487(10)
_cell_measurement_reflns_used 1655
_cell_measurement_temperature 296(2)
_cell_measurement_theta_max 25.07
_cell_measurement_theta_min 2.84
_cell_measurement_wavelength 0.71073
_cell_volume 833.78(19)
_computing_cell_refinement 'Bruker APEX2 (Bruker, 2014)'
_computing_data_collection 'Bruker APEX2 (Bruker, 2014)'
_computing_data_reduction 'Bruker APEX2 (Bruker, 2014)'
_computing_molecular_graphics 'Ortep for Windows (Farrugia, 2012)'
_computing_publication_material 'WinGX publication routines (Farrugia, 2012)'
_computing_structure_refinement 'SHELXL-2014/7 (Sheldrick, 2014)'
_computing_structure_solution 'SIR-97 (Altomare et al., 1999)'
_diffrn_ambient_temperature 296(2)
_diffrn_detector 'CCD plate'
_diffrn_measured_fraction_theta_full 0.995
_diffrn_measured_fraction_theta_max 0.994
_diffrn_measurement_device_type 'APEXII, Bruker-AXS'
_diffrn_measurement_method 'CCD rotation images, thick slices'
_diffrn_orient_matrix_UB_11 0.123654
_diffrn_orient_matrix_UB_12 0.035699
_diffrn_orient_matrix_UB_13 -0.020909
_diffrn_orient_matrix_UB_21 0.084095
_diffrn_orient_matrix_UB_22 -0.008835
_diffrn_orient_matrix_UB_23 0.115599
_diffrn_orient_matrix_UB_31 0.119227
_diffrn_orient_matrix_UB_32 -0.030794
_diffrn_orient_matrix_UB_33 -0.057405
_diffrn_radiation_monochromator graphite
_diffrn_radiation_probe x-ray
_diffrn_radiation_source 'fine-focus sealed tube'
_diffrn_radiation_type MoK\a
_diffrn_radiation_wavelength 0.71073
_diffrn_reflns_av_R_equivalents 0.0478
_diffrn_reflns_av_unetI/netI 0.0613
_diffrn_reflns_Laue_measured_fraction_full 0.995
_diffrn_reflns_Laue_measured_fraction_max 0.994
_diffrn_reflns_limit_h_max 5
_diffrn_reflns_limit_h_min -6
_diffrn_reflns_limit_k_max 27
_diffrn_reflns_limit_k_min -21
_diffrn_reflns_limit_l_max 9
_diffrn_reflns_limit_l_min -9
_diffrn_reflns_number 5896
_diffrn_reflns_point_group_measured_fraction_full 0.995
_diffrn_reflns_point_group_measured_fraction_max 0.994
_diffrn_reflns_theta_full 25.242
_diffrn_reflns_theta_max 27.454
_diffrn_reflns_theta_min 1.954
_diffrn_standards_number 0
_exptl_absorpt_coefficient_mu 5.166
_exptl_absorpt_correction_T_max 0.902
_exptl_absorpt_correction_T_min 0.830
_exptl_absorpt_correction_type multi-scan
_exptl_absorpt_process_details
;
  [Sheldrick, G.M. (2014). SADABS Bruker AXS Inc., Madison, Wisconsin, USA]
;
_exptl_crystal_colour red
_exptl_crystal_density_diffrn 1.922
_exptl_crystal_density_method 'not measured'
_exptl_crystal_description needle
_exptl_crystal_F_000 472
_exptl_crystal_size_max 0.21
_exptl_crystal_size_mid 0.03
_exptl_crystal_size_min 0.02
_refine_diff_density_max 0.423
_refine_diff_density_min -0.448
_refine_diff_density_rms 0.1
_refine_ls_extinction_method none
_refine_ls_goodness_of_fit_ref 1.139
_refine_ls_hydrogen_treatment constr
_refine_ls_matrix_type full
_refine_ls_number_constraints 0
_refine_ls_number_parameters 100
_refine_ls_number_reflns 1887
_refine_ls_number_restraints 0
_refine_ls_restrained_S_all 1.139
_refine_ls_R_factor_all 0.0781
_refine_ls_R_factor_gt 0.0464
_refine_ls_shift/su_max 0
_refine_ls_shift/su_mean 0
_refine_ls_structure_factor_coef Fsqd
_refine_ls_weighting_details 'w=1/[\s^2^(Fo^2^)+(0.0139P)^2^+1.8484P] where P=(Fo^2^+2Fc^2^)/3'
_refine_ls_weighting_scheme calc
_refine_ls_wR_factor_gt 0.0897
_refine_ls_wR_factor_ref 0.0974
_reflns_Friedel_coverage 0
_reflns_number_gt 1352
_reflns_number_total 1887
_reflns_threshold_expression 'I > 2\s(I)'
_cod_data_source_file d5nj01745a2.cif
_cod_data_source_block shelx
_cod_depositor_comments
;
The following automatic conversions were performed:

data item '_chemical_melting_point' value '371-373' was changed to
'372.0(10)' -- the average value was taken and precision was
estimated.

Automatic conversion script
Id: cif_fix_values 8170 2020-07-09 18:12:32Z antanas 

 Adding full bibliography for 7063840--7063845.cif.
;
_cod_original_sg_symbol_H-M 'P 21/c'
_cod_database_code 7063840

loop_
_symmetry_equiv_pos_as_xyz
'x, y, z'
'-x, y+1/2, -z+1/2'
'-x, -y, -z'
'x, -y-1/2, z-1/2'

loop_
_atom_site_label
_atom_site_type_symbol
_atom_site_fract_x
_atom_site_fract_y
_atom_site_fract_z
_atom_site_U_iso_or_equiv
_atom_site_adp_type
_atom_site_occupancy
_atom_site_site_symmetry_order
_atom_site_calc_flag
_atom_site_refinement_flags_posn
_atom_site_refinement_flags_adp
_atom_site_refinement_flags_occupancy
_atom_site_disorder_assembly
_atom_site_disorder_group
S4 S 0.308(2) 0.1344(7) 0.250(2) 0.038(4) Uani 0.5 1 d . . P A 1
S3 S 0.538(4) 0.2014(8) -0.135(3) 0.054(5) Uani 0.5 1 d . . P B 1
C4 C 0.8206(11) 0.2553(3) -0.0858(9) 0.0556(17) Uani 0.5 1 d . . P B 1
H4A H 0.7894 0.2971 -0.1346 0.083 Uiso 0.5 1 calc R U P B 1
H4B H 0.8443 0.2589 0.0385 0.083 Uiso 0.5 1 calc R U P B 1
H4C H 0.9716 0.2374 -0.1365 0.083 Uiso 0.5 1 calc R U P B 1
C5 C 0.3290(15) 0.0888(4) 0.4513(9) 0.087(3) Uani 0.5 1 d . . P A 1
H5A H 0.1992 0.1031 0.53 0.13 Uiso 0.5 1 calc R U P A 1
H5B H 0.3043 0.0441 0.4262 0.13 Uiso 0.5 1 calc R U P A 1
H5C H 0.4944 0.095 0.5043 0.13 Uiso 0.5 1 calc R U P A 1
Se4 Se 0.3086(10) 0.1375(3) 0.2476(9) 0.0418(17) Uani 0.5 1 d . . P A 2
Se3 Se 0.5276(13) 0.2043(3) -0.1201(12) 0.0396(11) Uani 0.5 1 d . . P B 2
C4B C 0.8206(11) 0.2553(3) -0.0858(9) 0.0556(17) Uani 0.5 1 d . . P B 2
H4B1 H 0.7875 0.2979 -0.1278 0.083 Uiso 0.5 1 calc R U P B 2
H4B2 H 0.8628 0.2569 0.0366 0.083 Uiso 0.5 1 calc R U P B 2
H4B3 H 0.9609 0.2371 -0.1486 0.083 Uiso 0.5 1 calc R U P B 2
C5B C 0.3290(15) 0.0888(4) 0.4513(9) 0.087(3) Uani 0.5 1 d . . P A 2
H5B1 H 0.2019 0.1033 0.5319 0.13 Uiso 0.5 1 calc R U P A 2
H5B2 H 0.2996 0.0445 0.4236 0.13 Uiso 0.5 1 calc R U P A 2
H5B3 H 0.4958 0.0936 0.5033 0.13 Uiso 0.5 1 calc R U P A 2
S2 S 0.6995(3) 0.02778(6) 0.18108(17) 0.0355(3) Uani 1 1 d . . . . .
S1 S 0.8889(3) 0.08716(6) -0.14260(18) 0.0372(3) Uani 1 1 d . . . . .
C1 C 0.9180(9) 0.0239(2) 0.0065(6) 0.0277(11) Uani 1 1 d . . . . .
C3 C 0.5640(9) 0.1013(2) 0.1188(6) 0.0279(11) Uani 1 1 d . . . . .
C2 C 0.6534(9) 0.1286(2) -0.0283(7) 0.0333(12) Uani 1 1 d . . . . .

loop_
_atom_site_aniso_label
_atom_site_aniso_U_11
_atom_site_aniso_U_22
_atom_site_aniso_U_33
_atom_site_aniso_U_23
_atom_site_aniso_U_13
_atom_site_aniso_U_12
S4 0.021(5) 0.048(6) 0.046(8) 0.008(4) 0.019(4) 0.020(4)
S3 0.044(6) 0.044(6) 0.075(9) 0.030(6) 0.007(5) 0.022(4)
C4 0.046(4) 0.044(3) 0.076(5) 0.016(3) -0.002(3) -0.006(3)
C5 0.087(6) 0.119(7) 0.055(4) 0.027(4) 0.041(4) 0.035(5)
Se4 0.045(3) 0.0343(19) 0.046(3) -0.0109(17) 0.012(2) 0.0018(15)
Se3 0.0286(18) 0.0299(16) 0.060(2) 0.0084(13) 0.0070(14) 0.0023(14)
C4B 0.046(4) 0.044(3) 0.076(5) 0.016(3) -0.002(3) -0.006(3)
C5B 0.087(6) 0.119(7) 0.055(4) 0.027(4) 0.041(4) 0.035(5)
S2 0.0394(8) 0.0315(7) 0.0361(7) 0.0087(5) 0.0142(6) 0.0096(5)
S1 0.0406(8) 0.0343(7) 0.0370(7) 0.0098(5) 0.0145(6) 0.0110(6)
C1 0.027(3) 0.025(2) 0.031(3) 0.003(2) 0.003(2) 0.0024(19)
C3 0.025(3) 0.025(2) 0.034(3) 0.000(2) 0.000(2) 0.0007(19)
C2 0.029(3) 0.029(3) 0.042(3) 0.004(2) 0.005(2) 0.008(2)

loop_
_atom_type_symbol
_atom_type_description
_atom_type_scat_dispersion_real
_atom_type_scat_dispersion_imag
_atom_type_scat_source
C C 0.0033 0.0016 'International Tables Vol C Tables 4.2.6.8 and 6.1.1.4'
H H 0 0 'International Tables Vol C Tables 4.2.6.8 and 6.1.1.4'
S S 0.1246 0.1234 'International Tables Vol C Tables 4.2.6.8 and 6.1.1.4'
Se Se -0.0929 2.2259 'International Tables Vol C Tables 4.2.6.8 and 6.1.1.4'

loop_
_geom_angle_atom_site_label_1
_geom_angle_atom_site_label_2
_geom_angle_atom_site_label_3
_geom_angle
_geom_angle_site_symmetry_1
_geom_angle_site_symmetry_3
_geom_angle_publ_flag
C5 S4 C3 103.5(7) . . ?
C2 S3 C4 98.8(9) . . ?
S3 C4 H4A 109.5 . . ?
S3 C4 H4B 109.5 . . ?
H4A C4 H4B 109.5 . . ?
S3 C4 H4C 109.5 . . ?
H4A C4 H4C 109.5 . . ?
H4B C4 H4C 109.5 . . ?
S4 C5 H5A 109.5 . . ?
S4 C5 H5B 109.5 . . ?
H5A C5 H5B 109.5 . . ?
S4 C5 H5C 109.5 . . ?
H5A C5 H5C 109.5 . . ?
H5B C5 H5C 109.5 . . ?
C3 Se4 C5B 101.0(4) . . ?
C2 Se3 C4B 98.3(4) . . ?
Se3 C4B H4B1 109.5 . . ?
Se3 C4B H4B2 109.5 . . ?
H4B1 C4B H4B2 109.5 . . ?
Se3 C4B H4B3 109.5 . . ?
H4B1 C4B H4B3 109.5 . . ?
H4B2 C4B H4B3 109.5 . . ?
Se4 C5B H5B1 109.5 . . ?
Se4 C5B H5B2 109.5 . . ?
H5B1 C5B H5B2 109.5 . . ?
Se4 C5B H5B3 109.5 . . ?
H5B1 C5B H5B3 109.5 . . ?
H5B2 C5B H5B3 109.5 . . ?
C3 S2 C1 95.6(2) . . ?
C2 S1 C1 95.9(2) . . ?
C1 C1 S1 124.9(5) 3_755 . ?
C1 C1 S2 121.2(5) 3_755 . ?
S1 C1 S2 113.9(2) . . ?
C2 C3 S2 116.9(3) . . ?
C2 C3 S4 124.5(6) . . ?
S2 C3 S4 118.6(6) . . ?
C2 C3 Se4 122.5(4) . . ?
S2 C3 Se4 120.6(3) . . ?
C3 C2 S1 117.6(4) . . ?
C3 C2 S3 127.4(9) . . ?
S1 C2 S3 114.9(8) . . ?
C3 C2 Se3 123.5(5) . . ?
S1 C2 Se3 118.8(4) . . ?

loop_
_geom_bond_atom_site_label_1
_geom_bond_atom_site_label_2
_geom_bond_distance
_geom_bond_site_symmetry_2
_geom_bond_publ_flag
S4 C5 1.808(18) . ?
S4 C3 1.819(11) . ?
S3 C2 1.822(17) . ?
S3 C4 1.890(17) . ?
C4 H4A 0.96 . ?
C4 H4B 0.96 . ?
C4 H4C 0.96 . ?
C5 H5A 0.96 . ?
C5 H5B 0.96 . ?
C5 H5C 0.96 . ?
Se4 C3 1.832(6) . ?
Se4 C5B 1.861(10) . ?
Se3 C2 1.846(8) . ?
Se3 C4B 1.880(8) . ?
C4B H4B1 0.96 . ?
C4B H4B2 0.96 . ?
C4B H4B3 0.96 . ?
C5B H5B1 0.96 . ?
C5B H5B2 0.96 . ?
C5B H5B3 0.96 . ?
S2 C3 1.753(5) . ?
S2 C1 1.769(4) . ?
S1 C2 1.747(5) . ?
S1 C1 1.750(4) . ?
C1 C1 1.318(8) 3_755 ?
C3 C2 1.349(6) . ?

loop_
_geom_torsion_atom_site_label_1
_geom_torsion_atom_site_label_2
_geom_torsion_atom_site_label_3
_geom_torsion_atom_site_label_4
_geom_torsion
_geom_torsion_site_symmetry_1
_geom_torsion_site_symmetry_2
_geom_torsion_site_symmetry_3
_geom_torsion_site_symmetry_4
_geom_torsion_publ_flag
C2 S1 C1 C1 -177.3(6) . . . 3_755 ?
C2 S1 C1 S2 3.8(3) . . . . ?
C3 S2 C1 C1 177.7(6) . . . 3_755 ?
C3 S2 C1 S1 -3.3(3) . . . . ?
C1 S2 C3 C2 1.3(4) . . . . ?
C1 S2 C3 S4 179.3(6) . . . . ?
C1 S2 C3 Se4 -179.9(4) . . . . ?
C5 S4 C3 C2 -166.6(6) . . . . ?
C5 S4 C3 S2 15.6(9) . . . . ?
C5B Se4 C3 C2 -167.5(5) . . . . ?
C5B Se4 C3 S2 13.8(5) . . . . ?
S2 C3 C2 S1 1.2(6) . . . . ?
S4 C3 C2 S1 -176.7(6) . . . . ?
Se4 C3 C2 S1 -177.6(3) . . . . ?
S2 C3 C2 S3 175.5(8) . . . . ?
S4 C3 C2 S3 -2.3(11) . . . . ?
S2 C3 C2 Se3 177.7(4) . . . . ?
Se4 C3 C2 Se3 -1.1(7) . . . . ?
C1 S1 C2 C3 -3.0(5) . . . . ?
C1 S1 C2 S3 -178.1(7) . . . . ?
C1 S1 C2 Se3 -179.7(4) . . . . ?
C4 S3 C2 C3 110.1(9) . . . . ?
C4 S3 C2 S1 -75.4(11) . . . . ?
C4B Se3 C2 C3 113.7(6) . . . . ?
C4B Se3 C2 S1 -69.9(5) . . . . ?
